data_7123472
loop_
_publ_author_name
'Nolan, Steven P.'
'zinser, caroline'
'Falivene, Laura'
'Nahra, Fady'
'brill, marcel'
'Cordes, David Bradford'
'Slawin, Alexandra'
'Cavallo, Luigi'
'Cazin, Catherine'

_publ_section_title
;
 Synthesis and Reactivity of [Au(NHC)(Bpin)] Complexes
;
_journal_name_full 'Chemical Communications'
_journal_paper_doi 10.1039/C9CC03171E
_journal_year 2019
_chemical_formula_moiety 'C75 H68 Au B N2 O2'
_chemical_formula_sum 'C75 H68 Au B N2 O2'
_chemical_formula_weight 1237.15
_chemical_name_systematic Au(IPrstar)(Bpin)
_space_group_crystal_system monoclinic
_space_group_IT_number 15
_space_group_name_Hall '-C 2yc'
_space_group_name_H-M_alt 'C 1 2/c 1'
_symmetry_space_group_name_Hall '-C 2yc'
_symmetry_space_group_name_H-M 'C 1 2/c 1'
_atom_sites_solution_hydrogens geom
_atom_sites_solution_primary direct
_atom_sites_solution_secondary difmap
_audit_creation_date 2018-04-19
_audit_creation_method 'by CrystalStructure 4.3'
_audit_update_record
;
2018-05-31 deposited with the CCDC.    2019-05-14 downloaded from the CCDC.
;
_cell_angle_alpha 90.0000
_cell_angle_beta 102.119(3)
_cell_angle_gamma 90.0000
_cell_formula_units_Z 8
_cell_length_a 26.402(4)
_cell_length_b 25.126(3)
_cell_length_c 19.581(3)
_cell_measurement_reflns_used 5484
_cell_measurement_temperature 173
_cell_measurement_theta_max 23.80
_cell_measurement_theta_min 1.60
_cell_volume 12700(3)
_computing_cell_refinement 'CrystalClear-SM Expert 2.1 b45'
_computing_data_collection 'CrystalClear-SM Expert 2.1 b45 (Rigaku, 2015)'
_computing_data_reduction 'CrystalClear-SM Expert 2.1 b45'
_computing_molecular_graphics 'CrystalStructure 4.3'
_computing_publication_material 'CrystalStructure 4.3 (Rigaku, 2018)'
_computing_structure_refinement 'SHELXL Version 2018/3 (Sheldrick, 2008)'
_computing_structure_solution 'DIRDIF99-PATTY (Gould, et al., 1999)'
_diffrn_ambient_temperature 173
_diffrn_detector_area_resol_mean 5.814
_diffrn_measured_fraction_theta_full 0.998
_diffrn_measured_fraction_theta_max 0.991
_diffrn_measurement_device_type 'Rigaku XtaLAB P200'
_diffrn_measurement_method \w
_diffrn_radiation_type 'Mo K\a'
_diffrn_radiation_wavelength 0.71075
_diffrn_reflns_av_R_equivalents 0.1205
_diffrn_reflns_av_unetI/netI 0.0999
_diffrn_reflns_Laue_measured_fraction_full 0.998
_diffrn_reflns_Laue_measured_fraction_max 0.991
_diffrn_reflns_limit_h_max 31
_diffrn_reflns_limit_h_min -31
_diffrn_reflns_limit_k_max 28
_diffrn_reflns_limit_k_min -30
_diffrn_reflns_limit_l_max 23
_diffrn_reflns_limit_l_min -23
_diffrn_reflns_number 77261
_diffrn_reflns_point_group_measured_fraction_full 0.998
_diffrn_reflns_point_group_measured_fraction_max 0.991
_diffrn_reflns_theta_full 25.242
_diffrn_reflns_theta_max 25.413
_diffrn_reflns_theta_min 1.435
_diffrn_standards_number 0
_exptl_absorpt_coefficient_mu 2.371
_exptl_absorpt_correction_T_max 0.977
_exptl_absorpt_correction_T_min 0.733
_exptl_absorpt_correction_type multi-scan
_exptl_absorpt_process_details 'REQAB (Rigaku, 1998)'
_exptl_crystal_colour colorless
_exptl_crystal_density_diffrn 1.294
_exptl_crystal_density_method 'not measured'
_exptl_crystal_description platelet
_exptl_crystal_F_000 5056.00
_exptl_crystal_size_max 0.120
_exptl_crystal_size_mid 0.050
_exptl_crystal_size_min 0.010
_refine_diff_density_max 4.70
_refine_diff_density_min -1.84
_refine_ls_extinction_method none
_refine_ls_goodness_of_fit_ref 0.981
_refine_ls_hydrogen_treatment constr
_refine_ls_number_parameters 732
_refine_ls_number_reflns 11608
_refine_ls_number_restraints 187
_refine_ls_R_factor_all 0.1541
_refine_ls_R_factor_gt 0.0762
_refine_ls_shift/su_max 0.000
_refine_ls_structure_factor_coef Fsqd
_refine_ls_weighting_details 'w = 1/[\s^2^(Fo^2^)+(0.1357P)^2^] where P=(Fo^2^+2Fc^2^)/3'
_refine_ls_weighting_scheme calc
_refine_ls_wR_factor_gt 0.1959
_refine_ls_wR_factor_ref 0.2357
_reflns_Friedel_coverage 0.000
_reflns_number_gt 5814
_reflns_number_total 11608
_reflns_threshold_expression F^2^>2.0\s(F^2^)
_cod_data_source_file c9cc03171e2.cif
_cod_data_source_block '[Au(IPrstar)(Bpin)]'
_cod_database_code 7123472

loop_
_space_group_symop_operation_xyz
'x, y, z'
'-x, y, -z+1/2'
'x+1/2, y+1/2, z'
'-x+1/2, y+1/2, -z+1/2'
'-x, -y, -z'
'x, -y, z-1/2'
'-x+1/2, -y+1/2, -z'
'x+1/2, -y+1/2, z-1/2'

loop_
_atom_site_label
_atom_site_type_symbol
_atom_site_fract_x
_atom_site_fract_y
_atom_site_fract_z
_atom_site_U_iso_or_equiv
_atom_site_adp_type
_atom_site_occupancy
_atom_site_site_symmetry_order
_atom_site_calc_flag
_atom_site_refinement_flags_posn
_atom_site_refinement_flags_adp
Au1 Au 0.27231(2) 0.52519(2) 0.26249(2) 0.0695(2) Uani 1 1 d . .
O82 O 0.3656(5) 0.4499(4) 0.2865(8) 0.148(5) Uani 1 1 d D .
O83 O 0.2905(4) 0.4077(4) 0.2676(6) 0.119(3) Uani 1 1 d D .
N2 N 0.2319(3) 0.6335(3) 0.3027(4) 0.0458(19) Uani 1 1 d . .
N5 N 0.2326(3) 0.6312(3) 0.1929(4) 0.0479(19) Uani 1 1 d . .
C1 C 0.2416(3) 0.6003(4) 0.2513(5) 0.048(2) Uani 1 1 d . .
C3 C 0.2173(4) 0.6830(4) 0.2758(5) 0.051(2) Uani 1 1 d . .
H3 H 0.208375 0.712771 0.300856 0.061 Uiso 1 1 calc R U
C4 C 0.2179(4) 0.6815(4) 0.2069(5) 0.051(2) Uani 1 1 d . .
H4 H 0.209641 0.709910 0.174422 0.062 Uiso 1 1 calc R U
C6 C 0.2335(4) 0.6156(4) 0.3732(4) 0.048(2) Uani 1 1 d . .
C7 C 0.2781(3) 0.6169(4) 0.4232(5) 0.047(2) Uani 1 1 d . .
C8 C 0.2764(4) 0.6003(4) 0.4900(5) 0.053(2) Uani 1 1 d . .
H8 H 0.307301 0.601658 0.524985 0.064 Uiso 1 1 calc R U
C9 C 0.2314(4) 0.5815(4) 0.5083(5) 0.053(2) Uani 1 1 d . .
C10 C 0.1871(4) 0.5797(4) 0.4562(5) 0.054(3) Uani 1 1 d . .
H10 H 0.156025 0.566697 0.467272 0.065 Uiso 1 1 calc R U
C11 C 0.1863(4) 0.5964(4) 0.3881(5) 0.053(3) Uani 1 1 d . .
C12 C 0.3289(3) 0.6371(4) 0.4061(5) 0.049(2) Uani 1 1 d . .
H12 H 0.327665 0.628218 0.356044 0.059 Uiso 1 1 calc R U
C13 C 0.3341(4) 0.6970(4) 0.4129(5) 0.054(3) Uani 1 1 d . .
C14 C 0.2980(4) 0.7303(5) 0.4332(6) 0.066(3) Uani 1 1 d . .
H14 H 0.268054 0.714891 0.444929 0.080 Uiso 1 1 calc R U
C15 C 0.3038(5) 0.7851(5) 0.4371(6) 0.073(3) Uani 1 1 d . .
H15 H 0.277916 0.806675 0.450330 0.087 Uiso 1 1 calc R U
C16 C 0.3473(5) 0.8082(6) 0.4218(7) 0.081(4) Uani 1 1 d . .
H16 H 0.351927 0.845666 0.424877 0.097 Uiso 1 1 calc R U
C17 C 0.3838(5) 0.7767(6) 0.4020(7) 0.088(4) Uani 1 1 d . .
H17 H 0.413720 0.792608 0.390979 0.106 Uiso 1 1 calc R U
C18 C 0.3778(4) 0.7212(6) 0.3978(6) 0.076(3) Uani 1 1 d . .
H18 H 0.403843 0.700014 0.384428 0.091 Uiso 1 1 calc R U
C19 C 0.3746(4) 0.6066(5) 0.4494(6) 0.059(3) Uani 1 1 d . .
C20 C 0.3836(5) 0.5551(6) 0.4301(8) 0.090(4) Uani 1 1 d . .
H20 H 0.364166 0.540386 0.387968 0.108 Uiso 1 1 calc R U
C21 C 0.4220(6) 0.5246(7) 0.4741(13) 0.119(6) Uani 1 1 d . .
H21 H 0.426437 0.488271 0.463434 0.142 Uiso 1 1 calc R U
C22 C 0.4526(6) 0.5467(10) 0.5313(10) 0.115(6) Uani 1 1 d . .
H22 H 0.479904 0.526598 0.558808 0.138 Uiso 1 1 calc R U
C23 C 0.4441(5) 0.5968(8) 0.5489(8) 0.095(4) Uani 1 1 d . .
H23 H 0.465224 0.611984 0.589464 0.113 Uiso 1 1 calc R U
C24 C 0.4052(4) 0.6265(5) 0.5090(6) 0.074(3) Uani 1 1 d . .
H24 H 0.399435 0.661804 0.523143 0.088 Uiso 1 1 calc R U
C25 C 0.2314(4) 0.5634(5) 0.5811(5) 0.069(3) Uani 1 1 d . .
H25A H 0.237910 0.593930 0.612929 0.083 Uiso 1 1 calc R U
H25B H 0.258545 0.536696 0.595405 0.083 Uiso 1 1 calc R U
H25C H 0.197599 0.547834 0.582625 0.083 Uiso 1 1 calc R U
C26 C 0.1379(4) 0.5971(5) 0.3318(5) 0.067(3) Uani 1 1 d . .
H26 H 0.149165 0.592817 0.286466 0.080 Uiso 1 1 calc R U
C27 C 0.1102(4) 0.6500(6) 0.3282(6) 0.074(3) Uani 1 1 d . .
C28 C 0.1098(5) 0.6805(5) 0.3876(8) 0.087(3) Uani 1 1 d . .
H28 H 0.126347 0.667133 0.432115 0.104 Uiso 1 1 calc R U
C29 C 0.0862(6) 0.7293(7) 0.3832(12) 0.127(5) Uani 1 1 d . .
H29 H 0.085281 0.749676 0.423795 0.153 Uiso 1 1 calc R U
C30 C 0.0629(6) 0.7482(8) 0.3147(14) 0.144(6) Uani 1 1 d . .
H30 H 0.046930 0.782222 0.308651 0.172 Uiso 1 1 calc R U
C31 C 0.0640(8) 0.7150(12) 0.2553(14) 0.171(8) Uani 1 1 d . .
H31 H 0.047420 0.726218 0.209747 0.205 Uiso 1 1 calc R U
C32 C 0.0871(5) 0.6707(9) 0.2640(9) 0.125(6) Uani 1 1 d . .
H32 H 0.088620 0.650307 0.223595 0.150 Uiso 1 1 calc R U
C33 C 0.1017(4) 0.5496(6) 0.3375(5) 0.064(3) Uani 1 1 d . .
C34 C 0.1206(5) 0.4994(7) 0.3352(6) 0.077(3) Uani 1 1 d . .
H34 H 0.155463 0.495202 0.330565 0.092 Uiso 1 1 calc R U
C35 C 0.0906(6) 0.4529(6) 0.3393(6) 0.085(4) Uani 1 1 d . .
H35 H 0.105559 0.418479 0.340133 0.102 Uiso 1 1 calc R U
C36 C 0.0390(6) 0.4594(7) 0.3422(7) 0.097(5) Uani 1 1 d . .
H36 H 0.017472 0.429193 0.343227 0.117 Uiso 1 1 calc R U
C37 C 0.0192(5) 0.5096(7) 0.3434(8) 0.096(5) Uani 1 1 d . .
H37 H -0.016099 0.513798 0.345850 0.115 Uiso 1 1 calc R U
C38 C 0.0497(5) 0.5553(7) 0.3412(6) 0.091(4) Uani 1 1 d . .
H38 H 0.035036 0.589776 0.342229 0.109 Uiso 1 1 calc R U
C39 C 0.2370(4) 0.6112(4) 0.1255(5) 0.049(2) Uani 1 1 d . .
C40 C 0.2859(4) 0.6140(4) 0.1075(5) 0.060(3) Uani 1 1 d . .
C41 C 0.2905(4) 0.5923(5) 0.0446(6) 0.067(3) Uani 1 1 d . .
H41 H 0.323216 0.594128 0.031772 0.081 Uiso 1 1 calc R U
C42 C 0.2498(4) 0.5677(5) -0.0012(5) 0.065(3) Uani 1 1 d . .
C43 C 0.2026(4) 0.5669(5) 0.0185(5) 0.060(3) Uani 1 1 d . .
H43 H 0.173820 0.551327 -0.012352 0.072 Uiso 1 1 calc R U
C44 C 0.1952(3) 0.5877(4) 0.0814(5) 0.048(2) Uani 1 1 d . .
C45 C 0.3314(4) 0.6434(5) 0.1552(5) 0.069(3) Uani 1 1 d . .
H45 H 0.330272 0.632681 0.204074 0.082 Uiso 1 1 calc R U
C46 C 0.3238(4) 0.7029(5) 0.1523(6) 0.070(3) Uani 1 1 d . .
C47 C 0.3380(5) 0.7333(7) 0.2115(8) 0.098(4) Uani 1 1 d . .
H47 H 0.353305 0.716440 0.254245 0.117 Uiso 1 1 calc R U
C48 C 0.3305(8) 0.7879(8) 0.2106(12) 0.129(6) Uani 1 1 d . .
H48 H 0.342233 0.807733 0.252229 0.155 Uiso 1 1 calc R U
C49 C 0.3076(7) 0.8127(8) 0.1540(14) 0.126(6) Uani 1 1 d . .
H49 H 0.301268 0.849890 0.155720 0.151 Uiso 1 1 calc R U
C50 C 0.2929(7) 0.7866(8) 0.0932(11) 0.126(6) Uani 1 1 d . .
H50 H 0.277317 0.804832 0.051576 0.151 Uiso 1 1 calc R U
C51 C 0.3014(6) 0.7305(7) 0.0932(9) 0.099(4) Uani 1 1 d . .
H51 H 0.291038 0.711478 0.050632 0.119 Uiso 1 1 calc R U
C52 C 0.3831(5) 0.6252(7) 0.1436(7) 0.097(4) Uani 1 1 d . .
C53 C 0.4102(7) 0.6506(9) 0.1006(13) 0.161(7) Uani 1 1 d . .
H53 H 0.396006 0.681647 0.076223 0.193 Uiso 1 1 calc R U
C54 C 0.4578(9) 0.6320(12) 0.092(2) 0.223(12) Uani 1 1 d . .
H54 H 0.475581 0.650249 0.061574 0.268 Uiso 1 1 calc R U
C55 C 0.4792(8) 0.5883(13) 0.1263(16) 0.200(10) Uani 1 1 d . .
H55 H 0.512274 0.575855 0.121758 0.240 Uiso 1 1 calc R U
C56 C 0.4517(8) 0.5630(14) 0.1676(14) 0.202(9) Uani 1 1 d . .
H56 H 0.465090 0.530985 0.190288 0.242 Uiso 1 1 calc R U
C57 C 0.4063(6) 0.5817(9) 0.1773(10) 0.138(6) Uani 1 1 d . .
H57 H 0.389686 0.563727 0.209204 0.166 Uiso 1 1 calc R U
C58 C 0.2569(5) 0.5437(5) -0.0685(6) 0.079(3) Uani 1 1 d . .
H58A H 0.247388 0.569876 -0.106181 0.095 Uiso 1 1 calc R U
H58B H 0.234807 0.512226 -0.079214 0.095 Uiso 1 1 calc R U
H58C H 0.293252 0.533434 -0.064263 0.095 Uiso 1 1 calc R U
C59 C 0.1425(3) 0.5867(4) 0.1011(5) 0.050(2) Uani 1 1 d . .
H59 H 0.148912 0.596176 0.151745 0.060 Uiso 1 1 calc R U
C60 C 0.1053(5) 0.6287(5) 0.0634(7) 0.076(3) Uani 1 1 d . .
C61 C 0.0559(5) 0.6321(5) 0.0731(8) 0.090(4) Uani 1 1 d . .
H61 H 0.044702 0.606387 0.102344 0.108 Uiso 1 1 calc R U
C62 C 0.0211(6) 0.6704(6) 0.0432(12) 0.127(6) Uani 1 1 d . .
H62 H -0.012827 0.671615 0.052321 0.153 Uiso 1 1 calc R U
C63 C 0.0367(9) 0.7062(10) 0.0004(18) 0.206(13) Uani 1 1 d . .
H63 H 0.013744 0.733712 -0.019978 0.247 Uiso 1 1 calc R U
C64 C 0.0830(9) 0.7033(12) -0.013(2) 0.28(2) Uani 1 1 d . .
H64 H 0.092783 0.727947 -0.044765 0.342 Uiso 1 1 calc R U
C65 C 0.1178(7) 0.6652(9) 0.0179(14) 0.176(11) Uani 1 1 d . .
H65 H 0.151302 0.664303 0.007390 0.211 Uiso 1 1 calc R U
C66 C 0.1188(3) 0.5310(4) 0.0953(5) 0.051(2) Uani 1 1 d . .
C67 C 0.1300(4) 0.4974(5) 0.1539(6) 0.064(3) Uani 1 1 d . .
H67 H 0.151979 0.509389 0.195811 0.077 Uiso 1 1 calc R U
C68 C 0.1088(5) 0.4464(5) 0.1502(7) 0.071(3) Uani 1 1 d . .
H68 H 0.116732 0.423284 0.189456 0.085 Uiso 1 1 calc R U
C69 C 0.0762(5) 0.4295(5) 0.0897(8) 0.074(3) Uani 1 1 d . .
H69 H 0.061627 0.394852 0.087721 0.089 Uiso 1 1 calc R U
C70 C 0.0648(4) 0.4613(5) 0.0331(6) 0.065(3) Uani 1 1 d . .
H70 H 0.042016 0.449027 -0.008061 0.078 Uiso 1 1 calc R U
C71 C 0.0861(4) 0.5122(5) 0.0348(5) 0.059(3) Uani 1 1 d . .
H71 H 0.078401 0.534149 -0.005493 0.071 Uiso 1 1 calc R U
C84 C 0.3779(6) 0.3954(5) 0.2720(9) 0.150(6) Uani 1 1 d D .
C85 C 0.3304(5) 0.3674(5) 0.2856(11) 0.168(7) Uani 1 1 d D .
C86 C 0.4304(9) 0.3830(11) 0.3217(19) 0.32(2) Uani 1 1 d D .
H86A H 0.440702 0.346327 0.314157 0.381 Uiso 1 1 calc R U
H86B H 0.456891 0.407599 0.312213 0.381 Uiso 1 1 calc R U
H86C H 0.426916 0.387160 0.370288 0.381 Uiso 1 1 calc R U
C87 C 0.3700(14) 0.3825(14) 0.1931(9) 0.30(2) Uani 1 1 d D .
H87A H 0.378934 0.345151 0.187109 0.362 Uiso 1 1 calc R U
H87B H 0.333665 0.388562 0.170411 0.362 Uiso 1 1 calc R U
H87C H 0.392291 0.405535 0.171768 0.362 Uiso 1 1 calc R U
C88 C 0.3444(16) 0.3490(15) 0.3629(12) 0.31(2) Uani 1 1 d D .
H88A H 0.371645 0.321929 0.368388 0.367 Uiso 1 1 calc R U
H88B H 0.356816 0.379591 0.392872 0.367 Uiso 1 1 calc R U
H88C H 0.313629 0.334025 0.376236 0.367 Uiso 1 1 calc R U
C89 C 0.3193(11) 0.3117(8) 0.252(2) 0.274(17) Uani 1 1 d D .
H89A H 0.349088 0.288362 0.268231 0.328 Uiso 1 1 calc R U
H89B H 0.288509 0.296475 0.264992 0.328 Uiso 1 1 calc R U
H89C H 0.313196 0.315035 0.200893 0.328 Uiso 1 1 calc R U
B81 B 0.3134(7) 0.4537(7) 0.2734(8) 0.084(4) Uani 1 1 d . .

loop_
_atom_site_aniso_label
_atom_site_aniso_U_11
_atom_site_aniso_U_22
_atom_site_aniso_U_33
_atom_site_aniso_U_23
_atom_site_aniso_U_13
_atom_site_aniso_U_12
Au1 0.1030(4) 0.0665(3) 0.0424(2) 0.0004(2) 0.0230(2) 0.0103(3)
O82 0.112(7) 0.094(6) 0.232(14) -0.017(8) 0.023(8) 0.018(6)
O83 0.138(8) 0.096(7) 0.123(8) -0.005(6) 0.024(7) -0.020(5)
N2 0.043(4) 0.061(5) 0.039(4) -0.009(4) 0.020(3) -0.017(4)
N5 0.047(5) 0.061(5) 0.038(4) 0.000(4) 0.016(3) -0.010(4)
C1 0.032(5) 0.057(6) 0.056(6) 0.003(5) 0.013(4) 0.001(4)
C3 0.050(6) 0.055(6) 0.049(6) -0.005(5) 0.016(4) -0.007(5)
C4 0.045(6) 0.059(7) 0.053(6) 0.003(5) 0.018(4) -0.008(5)
C6 0.048(6) 0.062(6) 0.037(5) -0.004(4) 0.018(4) -0.012(5)
C7 0.033(5) 0.063(6) 0.044(5) -0.012(4) 0.008(4) -0.011(4)
C8 0.047(6) 0.073(7) 0.039(5) -0.009(4) 0.007(4) -0.007(5)
C9 0.043(6) 0.073(7) 0.043(5) -0.010(5) 0.013(4) -0.010(5)
C10 0.038(6) 0.083(7) 0.046(5) -0.003(5) 0.016(4) -0.020(5)
C11 0.046(6) 0.078(7) 0.036(5) -0.004(4) 0.013(4) -0.016(5)
C12 0.038(5) 0.070(7) 0.043(5) -0.014(5) 0.015(4) -0.017(5)
C13 0.037(5) 0.083(8) 0.042(5) -0.004(5) 0.012(4) -0.015(5)
C14 0.061(7) 0.081(8) 0.063(7) -0.007(6) 0.026(5) -0.030(6)
C15 0.079(8) 0.070(8) 0.074(8) -0.010(6) 0.027(6) -0.018(7)
C16 0.068(8) 0.087(9) 0.088(9) 0.004(7) 0.019(7) -0.022(7)
C17 0.072(9) 0.096(11) 0.101(10) 0.004(8) 0.026(7) -0.028(8)
C18 0.057(7) 0.096(10) 0.081(8) 0.007(7) 0.026(6) -0.010(7)
C19 0.042(6) 0.079(8) 0.065(7) 0.000(6) 0.031(5) -0.001(6)
C20 0.045(7) 0.099(11) 0.129(12) -0.011(9) 0.028(7) 0.011(7)
C21 0.065(10) 0.099(11) 0.21(2) 0.001(13) 0.058(12) 0.022(9)
C22 0.066(10) 0.164(19) 0.118(14) 0.026(13) 0.027(10) 0.025(12)
C23 0.071(9) 0.131(14) 0.080(9) 0.000(9) 0.012(7) 0.010(9)
C24 0.051(7) 0.100(9) 0.066(7) -0.005(7) 0.002(6) 0.006(6)
C25 0.066(7) 0.096(9) 0.046(6) 0.001(6) 0.014(5) -0.018(6)
C26 0.050(6) 0.114(10) 0.038(5) -0.005(5) 0.013(5) -0.025(7)
C27 0.031(6) 0.117(9) 0.073(6) 0.027(5) 0.008(5) -0.014(6)
C28 0.071(8) 0.077(7) 0.104(8) 0.014(6) 0.000(7) -0.019(6)
C29 0.082(10) 0.082(8) 0.203(15) 0.011(9) -0.003(10) -0.015(7)
C30 0.061(9) 0.121(13) 0.239(17) 0.076(11) 0.011(11) -0.008(9)
C31 0.104(14) 0.23(2) 0.179(15) 0.106(13) 0.038(14) 0.061(15)
C32 0.059(9) 0.215(17) 0.099(8) 0.067(9) 0.016(7) 0.036(10)
C33 0.047(7) 0.109(10) 0.038(5) -0.011(6) 0.014(5) -0.021(7)
C34 0.058(7) 0.124(11) 0.050(6) -0.001(7) 0.016(5) -0.023(8)
C35 0.093(10) 0.100(10) 0.068(8) -0.011(7) 0.030(7) -0.022(8)
C36 0.088(11) 0.129(13) 0.084(9) -0.047(9) 0.039(8) -0.055(9)
C37 0.060(8) 0.137(14) 0.103(10) -0.044(9) 0.045(7) -0.054(9)
C38 0.086(10) 0.127(12) 0.064(8) -0.035(7) 0.026(7) -0.039(9)
C39 0.049(6) 0.060(6) 0.043(5) 0.003(4) 0.023(5) -0.001(5)
C40 0.063(7) 0.078(7) 0.040(5) 0.009(5) 0.010(5) -0.007(6)
C41 0.065(7) 0.089(8) 0.057(6) 0.000(6) 0.034(6) -0.013(6)
C42 0.073(8) 0.082(8) 0.046(6) -0.005(5) 0.024(5) -0.013(6)
C43 0.059(7) 0.084(8) 0.039(5) -0.002(5) 0.010(5) -0.012(6)
C44 0.042(6) 0.062(6) 0.041(5) -0.001(4) 0.011(4) -0.005(5)
C45 0.040(6) 0.120(11) 0.052(6) -0.013(6) 0.022(5) -0.016(6)
C46 0.049(7) 0.094(10) 0.069(8) -0.002(7) 0.019(6) -0.016(6)
C47 0.090(10) 0.119(13) 0.077(9) -0.007(9) 0.001(7) -0.018(9)
C48 0.143(16) 0.100(14) 0.131(16) -0.022(12) -0.001(13) -0.005(12)
C49 0.104(13) 0.087(12) 0.18(2) -0.010(14) 0.008(13) -0.020(10)
C50 0.131(15) 0.120(16) 0.120(15) 0.020(12) 0.013(11) -0.030(12)
C51 0.096(10) 0.103(12) 0.099(11) 0.003(9) 0.022(8) -0.020(9)
C52 0.051(8) 0.151(12) 0.087(9) -0.045(8) 0.012(6) -0.009(7)
C53 0.093(11) 0.180(17) 0.24(2) -0.039(13) 0.113(13) -0.026(10)
C54 0.103(15) 0.22(2) 0.38(4) -0.129(18) 0.15(2) -0.047(12)
C55 0.057(11) 0.29(3) 0.26(3) -0.176(17) 0.048(12) 0.004(12)
C56 0.092(13) 0.32(3) 0.18(2) -0.093(17) 0.013(11) 0.077(15)
C57 0.084(10) 0.209(18) 0.117(13) -0.027(10) 0.013(8) 0.052(11)
C58 0.095(9) 0.100(9) 0.052(6) -0.010(6) 0.035(6) -0.018(7)
C59 0.044(6) 0.062(6) 0.044(5) -0.007(4) 0.010(4) -0.009(5)
C60 0.064(6) 0.064(7) 0.096(9) -0.003(6) 0.009(6) -0.009(5)
C61 0.069(7) 0.073(8) 0.126(11) -0.011(7) 0.016(7) 0.004(6)
C62 0.060(8) 0.089(10) 0.218(19) 0.004(10) -0.005(9) 0.002(6)
C63 0.097(12) 0.143(18) 0.36(4) 0.113(19) 0.004(15) 0.014(12)
C64 0.095(13) 0.23(3) 0.52(5) 0.27(3) 0.043(19) 0.029(14)
C65 0.099(11) 0.167(18) 0.27(3) 0.141(18) 0.051(13) 0.029(11)
C66 0.039(5) 0.071(7) 0.048(5) -0.007(5) 0.020(4) 0.005(5)
C67 0.045(6) 0.088(8) 0.064(7) 0.015(6) 0.020(5) 0.016(6)
C68 0.071(8) 0.079(9) 0.075(8) 0.001(7) 0.045(7) 0.003(7)
C69 0.065(8) 0.063(7) 0.112(11) -0.011(8) 0.057(8) -0.002(6)
C70 0.046(6) 0.086(9) 0.067(7) -0.028(6) 0.021(5) -0.009(6)
C71 0.052(6) 0.080(8) 0.050(6) -0.018(5) 0.018(5) -0.011(5)
C84 0.134(10) 0.111(9) 0.206(15) -0.025(12) 0.034(11) 0.034(8)
C85 0.166(13) 0.102(9) 0.226(18) 0.017(12) 0.016(14) 0.005(8)
C86 0.178(18) 0.17(2) 0.51(5) -0.08(3) -0.14(3) 0.050(17)
C87 0.41(5) 0.34(4) 0.181(17) 0.01(2) 0.12(2) 0.25(4)
C88 0.39(5) 0.29(4) 0.27(2) 0.15(2) 0.14(3) 0.20(4)
C89 0.19(2) 0.134(15) 0.53(5) -0.09(3) 0.14(3) -0.029(15)
B81 0.105(8) 0.083(7) 0.059(8) -0.010(7) 0.005(8) 0.013(6)

loop_
_atom_type_symbol
_atom_type_description
_atom_type_scat_dispersion_real
_atom_type_scat_dispersion_imag
_atom_type_scat_source
C C 0.0033 0.0016
;
International Tables for Crystallography
(Vol. C, Tables 4.2.6.8 and 6.1.1.4)
;
H H 0.0000 0.0000
;
International Tables for Crystallography
(Vol. C, Table 6.1.1.4)
;
Au Au -2.0133 8.8022
;
International Tables for Crystallography
(Vol. C, Tables 4.2.6.8 and 6.1.1.4)
;
B B 0.0013 0.0007
;
International Tables for Crystallography
(Vol. C, Tables 4.2.6.8 and 6.1.1.4)
;
N N 0.0061 0.0033
;
International Tables for Crystallography
(Vol. C, Tables 4.2.6.8 and 6.1.1.4)
;
O O 0.0106 0.0060
;
International Tables for Crystallography
(Vol. C, Tables 4.2.6.8 and 6.1.1.4)
;

loop_
_geom_angle_atom_site_label_1
_geom_angle_atom_site_label_2
_geom_angle_atom_site_label_3
_geom_angle
C1 Au1 B81 172.1(6)
B81 O82 C84 106.9(12)
B81 O83 C85 107.4(12)
C1 N2 C3 110.5(7)
C1 N2 C6 122.5(8)
C3 N2 C6 126.8(7)
C1 N5 C4 111.4(7)
C1 N5 C39 122.6(8)
C4 N5 C39 126.0(8)
N5 C1 N2 104.1(8)
N5 C1 Au1 127.6(7)
N2 C1 Au1 127.8(7)
C4 C3 N2 107.1(9)
C4 C3 H3 126.4
N2 C3 H3 126.4
C3 C4 N5 106.9(9)
C3 C4 H4 126.6
N5 C4 H4 126.6
C7 C6 C11 121.5(8)
C7 C6 N2 121.8(8)
C11 C6 N2 116.7(8)
C6 C7 C8 118.5(8)
C6 C7 C12 120.9(8)
C8 C7 C12 120.6(8)
C7 C8 C9 123.0(9)
C7 C8 H8 118.5
C9 C8 H8 118.5
C10 C9 C8 117.2(8)
C10 C9 C25 121.5(8)
C8 C9 C25 121.3(9)
C9 C10 C11 122.5(8)
C9 C10 H10 118.8
C11 C10 H10 118.8
C10 C11 C6 117.4(8)
C10 C11 C26 123.0(8)
C6 C11 C26 119.6(8)
C13 C12 C19 113.8(8)
C13 C12 C7 112.1(8)
C19 C12 C7 109.8(8)
C13 C12 H12 106.9
C19 C12 H12 106.9
C7 C12 H12 106.9
C14 C13 C18 116.6(11)
C14 C13 C12 124.7(8)
C18 C13 C12 118.7(10)
C13 C14 C15 122.6(10)
C13 C14 H14 118.7
C15 C14 H14 118.7
C16 C15 C14 119.7(12)
C16 C15 H15 120.2
C14 C15 H15 120.2
C17 C16 C15 119.4(13)
C17 C16 H16 120.3
C15 C16 H16 120.3
C16 C17 C18 121.0(12)
C16 C17 H17 119.5
C18 C17 H17 119.5
C13 C18 C17 120.7(12)
C13 C18 H18 119.6
C17 C18 H18 119.6
C24 C19 C20 118.1(12)
C24 C19 C12 123.1(10)
C20 C19 C12 118.7(11)
C19 C20 C21 119.0(15)
C19 C20 H20 120.5
C21 C20 H20 120.5
C22 C21 C20 120.7(16)
C22 C21 H21 119.6
C20 C21 H21 119.6
C23 C22 C21 119.7(17)
C23 C22 H22 120.2
C21 C22 H22 120.2
C22 C23 C24 120.8(16)
C22 C23 H23 119.6
C24 C23 H23 119.6
C19 C24 C23 121.5(13)
C19 C24 H24 119.2
C23 C24 H24 119.2
C9 C25 H25A 109.5
C9 C25 H25B 109.5
H25A C25 H25B 109.5
C9 C25 H25C 109.5
H25A C25 H25C 109.5
H25B C25 H25C 109.5
C11 C26 C27 112.0(9)
C11 C26 C33 112.4(9)
C27 C26 C33 112.5(9)
C11 C26 H26 106.5
C27 C26 H26 106.5
C33 C26 H26 106.5
C32 C27 C28 118.3(15)
C32 C27 C26 119.5(14)
C28 C27 C26 122.1(10)
C29 C28 C27 121.5(15)
C29 C28 H28 119.3
C27 C28 H28 119.3
C28 C29 C30 117(2)
C28 C29 H29 121.5
C30 C29 H29 121.5
C29 C30 C31 119(2)
C29 C30 H30 120.4
C31 C30 H30 120.4
C32 C31 C30 120(2)
C32 C31 H31 120.2
C30 C31 H31 120.2
C31 C32 C27 124(2)
C31 C32 H32 117.8
C27 C32 H32 117.8
C34 C33 C38 118.0(12)
C34 C33 C26 118.5(10)
C38 C33 C26 123.5(13)
C33 C34 C35 123.1(12)
C33 C34 H34 118.4
C35 C34 H34 118.4
C36 C35 C34 118.0(15)
C36 C35 H35 121.0
C34 C35 H35 121.0
C37 C36 C35 119.4(13)
C37 C36 H36 120.3
C35 C36 H36 120.3
C36 C37 C38 122.0(13)
C36 C37 H37 119.0
C38 C37 H37 119.0
C33 C38 C37 119.4(15)
C33 C38 H38 120.3
C37 C38 H38 120.3
C44 C39 C40 121.3(8)
C44 C39 N5 120.9(8)
C40 C39 N5 117.8(8)
C41 C40 C39 117.5(9)
C41 C40 C45 121.8(9)
C39 C40 C45 120.6(9)
C40 C41 C42 123.5(9)
C40 C41 H41 118.3
C42 C41 H41 118.3
C43 C42 C41 116.5(9)
C43 C42 C58 121.9(10)
C41 C42 C58 121.5(10)
C42 C43 C44 123.1(9)
C42 C43 H43 118.5
C44 C43 H43 118.5
C39 C44 C43 118.1(8)
C39 C44 C59 120.2(8)
C43 C44 C59 121.6(8)
C52 C45 C46 114.5(11)
C52 C45 C40 112.2(10)
C46 C45 C40 111.7(9)
C52 C45 H45 105.9
C46 C45 H45 105.9
C40 C45 H45 105.9
C51 C46 C47 115.1(14)
C51 C46 C45 124.3(12)
C47 C46 C45 120.6(12)
C46 C47 C48 121.9(16)
C46 C47 H47 119.1
C48 C47 H47 119.1
C49 C48 C47 121.6(18)
C49 C48 H48 119.2
C47 C48 H48 119.2
C48 C49 C50 121.0(19)
C48 C49 H49 119.5
C50 C49 H49 119.5
C49 C50 C51 117.8(18)
C49 C50 H50 121.1
C51 C50 H50 121.1
C46 C51 C50 122.6(16)
C46 C51 H51 118.7
C50 C51 H51 118.7
C57 C52 C53 115.8(16)
C57 C52 C45 120.3(15)
C53 C52 C45 124.0(17)
C52 C53 C54 121(3)
C52 C53 H53 119.3
C54 C53 H53 119.3
C55 C54 C53 121(3)
C55 C54 H54 119.7
C53 C54 H54 119.7
C54 C55 C56 117(2)
C54 C55 H55 121.3
C56 C55 H55 121.3
C57 C56 C55 122(3)
C57 C56 H56 119.1
C55 C56 H56 119.1
C56 C57 C52 123(2)
C56 C57 H57 118.6
C52 C57 H57 118.6
C42 C58 H58A 109.5
C42 C58 H58B 109.5
H58A C58 H58B 109.5
C42 C58 H58C 109.5
H58A C58 H58C 109.5
H58B C58 H58C 109.5
C44 C59 C60 113.4(8)
C44 C59 C66 112.3(8)
C60 C59 C66 112.8(8)
C44 C59 H59 105.9
C60 C59 H59 105.9
C66 C59 H59 105.9
C61 C60 C65 114.7(13)
C61 C60 C59 121.1(11)
C65 C60 C59 124.2(12)
C60 C61 C62 124.0(15)
C60 C61 H61 118.0
C62 C61 H61 118.0
C63 C62 C61 117.9(17)
C63 C62 H62 121.0
C61 C62 H62 121.0
C64 C63 C62 120.5(19)
C64 C63 H63 119.7
C62 C63 H63 119.7
C63 C64 C65 121(2)
C63 C64 H64 119.5
C65 C64 H64 119.5
C60 C65 C64 121.6(19)
C60 C65 H65 119.2
C64 C65 H65 119.2
C71 C66 C67 118.5(10)
C71 C66 C59 123.0(9)
C67 C66 C59 118.5(9)
C68 C67 C66 119.8(11)
C68 C67 H67 120.1
C66 C67 H67 120.1
C69 C68 C67 119.8(11)
C69 C68 H68 120.1
C67 C68 H68 120.1
C70 C69 C68 121.2(11)
C70 C69 H69 119.4
C68 C69 H69 119.4
C69 C70 C71 120.2(11)
C69 C70 H70 119.9
C71 C70 H70 119.9
C66 C71 C70 120.4(11)
C66 C71 H71 119.8
C70 C71 H71 119.8
O82 C84 C85 100.2(11)
O82 C84 C86 105.9(14)
C85 C84 C86 117.6(19)
O82 C84 C87 113.8(17)
C85 C84 C87 98(2)
C86 C84 C87 120(2)
O83 C85 C84 102.7(11)
O83 C85 C89 117.6(16)
C84 C85 C89 115.8(16)
O83 C85 C88 117.2(17)
C84 C85 C88 106(2)
C89 C85 C88 98(2)
C84 C86 H86A 109.5
C84 C86 H86B 109.5
H86A C86 H86B 109.5
C84 C86 H86C 109.5
H86A C86 H86C 109.5
H86B C86 H86C 109.5
C84 C87 H87A 109.5
C84 C87 H87B 109.5
H87A C87 H87B 109.5
C84 C87 H87C 109.5
H87A C87 H87C 109.5
H87B C87 H87C 109.5
C85 C88 H88A 109.5
C85 C88 H88B 109.5
H88A C88 H88B 109.5
C85 C88 H88C 109.5
H88A C88 H88C 109.5
H88B C88 H88C 109.5
C85 C89 H89A 109.5
C85 C89 H89B 109.5
H89A C89 H89B 109.5
C85 C89 H89C 109.5
H89A C89 H89C 109.5
H89B C89 H89C 109.5
O83 B81 O82 113.0(14)
O83 B81 Au1 122.4(13)
O82 B81 Au1 124.6(13)

loop_
_geom_bond_atom_site_label_1
_geom_bond_atom_site_label_2
_geom_bond_distance
Au1 C1 2.048(10)
Au1 B81 2.085(17)
O82 B81 1.35(2)
O82 C84 1.450(2)
O83 B81 1.298(19)
O83 C85 1.451(2)
N2 C1 1.373(12)
N2 C3 1.375(12)
N2 C6 1.444(11)
N5 C1 1.361(12)
N5 C4 1.368(12)
N5 C39 1.439(11)
C3 C4 1.354(13)
C3 H3 0.9500
C4 H4 0.9500
C6 C7 1.364(13)
C6 C11 1.423(13)
C7 C8 1.384(13)
C7 C12 1.534(12)
C8 C9 1.392(13)
C8 H8 0.9500
C9 C10 1.382(13)
C9 C25 1.497(13)
C10 C11 1.395(13)
C10 H10 0.9500
C11 C26 1.502(14)
C12 C13 1.516(15)
C12 C19 1.526(15)
C12 H12 1.0000
C13 C14 1.387(15)
C13 C18 1.390(14)
C14 C15 1.387(16)
C14 H14 0.9500
C15 C16 1.374(16)
C15 H15 0.9500
C16 C17 1.362(18)
C16 H16 0.9500
C17 C18 1.404(18)
C17 H17 0.9500
C18 H18 0.9500
C19 C24 1.369(15)
C19 C20 1.383(17)
C20 C21 1.41(2)
C20 H20 0.9500
C21 C22 1.35(3)
C21 H21 0.9500
C22 C23 1.34(2)
C22 H22 0.9500
C23 C24 1.374(19)
C23 H23 0.9500
C24 H24 0.9500
C25 H25A 0.9800
C25 H25B 0.9800
C25 H25C 0.9800
C26 C27 1.510(18)
C26 C33 1.549(16)
C26 H26 1.0000
C27 C32 1.379(18)
C27 C28 1.396(18)
C28 C29 1.37(2)
C28 H28 0.9500
C29 C30 1.44(3)
C29 H29 0.9500
C30 C31 1.44(3)
C30 H30 0.9500
C31 C32 1.26(3)
C31 H31 0.9500
C32 H32 0.9500
C33 C34 1.359(19)
C33 C38 1.397(17)
C34 C35 1.423(19)
C34 H34 0.9500
C35 C36 1.39(2)
C35 H35 0.9500
C36 C37 1.37(2)
C36 H36 0.9500
C37 C38 1.408(19)
C37 H37 0.9500
C38 H38 0.9500
C39 C44 1.383(13)
C39 C40 1.408(14)
C40 C41 1.377(14)
C40 C45 1.546(15)
C41 C42 1.392(15)
C41 H41 0.9500
C42 C43 1.380(14)
C42 C58 1.496(14)
C43 C44 1.389(13)
C43 H43 0.9500
C44 C59 1.521(13)
C45 C52 1.504(17)
C45 C46 1.507(18)
C45 H45 1.0000
C46 C51 1.372(19)
C46 C47 1.372(18)
C47 C48 1.39(2)
C47 H47 0.9500
C48 C49 1.30(2)
C48 H48 0.9500
C49 C50 1.34(3)
C49 H49 0.9500
C50 C51 1.43(2)
C50 H50 0.9500
C51 H51 0.9500
C52 C57 1.35(2)
C52 C53 1.37(2)
C53 C54 1.38(3)
C53 H53 0.9500
C54 C55 1.35(4)
C54 H54 0.9500
C55 C56 1.35(4)
C55 H55 0.9500
C56 C57 1.34(2)
C56 H56 0.9500
C57 H57 0.9500
C58 H58A 0.9800
C58 H58B 0.9800
C58 H58C 0.9800
C59 C60 1.521(16)
C59 C66 1.528(14)
C59 H59 1.0000
C60 C61 1.361(18)
C60 C65 1.37(2)
C61 C62 1.37(2)
C61 H61 0.9500
C62 C63 1.35(3)
C62 H62 0.9500
C63 C64 1.31(3)
C63 H63 0.9500
C64 C65 1.38(3)
C64 H64 0.9500
C65 H65 0.9500
C66 C71 1.392(14)
C66 C67 1.404(14)
C67 C68 1.396(17)
C67 H67 0.9500
C68 C69 1.377(17)
C68 H68 0.9500
C69 C70 1.347(17)
C69 H69 0.9500
C70 C71 1.395(16)
C70 H70 0.9500
C71 H71 0.9500
C84 C85 1.510(2)
C84 C86 1.549(2)
C84 C87 1.550(2)
C85 C89 1.549(2)
C85 C88 1.550(2)
C86 H86A 0.9800
C86 H86B 0.9800
C86 H86C 0.9800
C87 H87A 0.9800
C87 H87B 0.9800
C87 H87C 0.9800
C88 H88A 0.9800
C88 H88B 0.9800
C88 H88C 0.9800
C89 H89A 0.9800
C89 H89B 0.9800
C89 H89C 0.9800

loop_
_geom_torsion_atom_site_label_1
_geom_torsion_atom_site_label_2
_geom_torsion_atom_site_label_3
_geom_torsion_atom_site_label_4
_geom_torsion
C4 N5 C1 N2 -0.1(9)
C39 N5 C1 N2 -178.3(7)
C4 N5 C1 Au1 -172.3(6)
C39 N5 C1 Au1 9.4(12)
C3 N2 C1 N5 0.2(9)
C6 N2 C1 N5 175.8(7)
C3 N2 C1 Au1 172.5(6)
C6 N2 C1 Au1 -11.9(12)
C1 N2 C3 C4 -0.3(10)
C6 N2 C3 C4 -175.7(8)
N2 C3 C4 N5 0.2(10)
C1 N5 C4 C3 -0.1(10)
C39 N5 C4 C3 178.1(8)
C1 N2 C6 C7 89.5(11)
C3 N2 C6 C7 -95.7(12)
C1 N2 C6 C11 -90.7(11)
C3 N2 C6 C11 84.2(11)
C11 C6 C7 C8 -1.4(15)
N2 C6 C7 C8 178.4(9)
C11 C6 C7 C12 179.3(9)
N2 C6 C7 C12 -0.9(14)
C6 C7 C8 C9 0.8(15)
C12 C7 C8 C9 -179.8(9)
C7 C8 C9 C10 0.2(16)
C7 C8 C9 C25 179.5(10)
C8 C9 C10 C11 -0.7(16)
C25 C9 C10 C11 180.0(11)
C9 C10 C11 C6 0.2(16)
C9 C10 C11 C26 -177.0(11)
C7 C6 C11 C10 0.9(15)
N2 C6 C11 C10 -178.9(9)
C7 C6 C11 C26 178.2(10)
N2 C6 C11 C26 -1.6(14)
C6 C7 C12 C13 86.0(11)
C8 C7 C12 C13 -93.4(11)
C6 C7 C12 C19 -146.5(9)
C8 C7 C12 C19 34.2(12)
C19 C12 C13 C14 -124.4(10)
C7 C12 C13 C14 1.0(13)
C19 C12 C13 C18 55.8(12)
C7 C12 C13 C18 -178.8(9)
C18 C13 C14 C15 1.4(16)
C12 C13 C14 C15 -178.4(10)
C13 C14 C15 C16 -1.3(18)
C14 C15 C16 C17 0.8(19)
C15 C16 C17 C18 -1(2)
C14 C13 C18 C17 -1.0(16)
C12 C13 C18 C17 178.8(11)
C16 C17 C18 C13 1(2)
C13 C12 C19 C24 26.5(13)
C7 C12 C19 C24 -100.0(11)
C13 C12 C19 C20 -157.8(9)
C7 C12 C19 C20 75.7(11)
C24 C19 C20 C21 2.9(17)
C12 C19 C20 C21 -173.0(11)
C19 C20 C21 C22 -5(2)
C20 C21 C22 C23 4(3)
C21 C22 C23 C24 -1(2)
C20 C19 C24 C23 0.3(17)
C12 C19 C24 C23 176.1(10)
C22 C23 C24 C19 -1(2)
C10 C11 C26 C27 91.1(12)
C6 C11 C26 C27 -86.0(11)
C10 C11 C26 C33 -36.6(15)
C6 C11 C26 C33 146.2(10)
C11 C26 C27 C32 141.9(11)
C33 C26 C27 C32 -90.5(12)
C11 C26 C27 C28 -34.2(13)
C33 C26 C27 C28 93.5(12)
C32 C27 C28 C29 1.5(18)
C26 C27 C28 C29 177.6(11)
C27 C28 C29 C30 -1(2)
C28 C29 C30 C31 2(2)
C29 C30 C31 C32 -3(3)
C30 C31 C32 C27 3(3)
C28 C27 C32 C31 -2(2)
C26 C27 C32 C31 -178.5(17)
C11 C26 C33 C34 -58.1(12)
C27 C26 C33 C34 174.4(9)
C11 C26 C33 C38 125.5(11)
C27 C26 C33 C38 -2.0(14)
C38 C33 C34 C35 -2.8(16)
C26 C33 C34 C35 -179.4(9)
C33 C34 C35 C36 3.5(18)
C34 C35 C36 C37 -2.3(19)
C35 C36 C37 C38 1(2)
C34 C33 C38 C37 1.0(16)
C26 C33 C38 C37 177.4(10)
C36 C37 C38 C33 0(2)
C1 N5 C39 C44 88.5(11)
C4 N5 C39 C44 -89.5(11)
C1 N5 C39 C40 -88.6(11)
C4 N5 C39 C40 93.4(11)
C44 C39 C40 C41 -0.4(15)
N5 C39 C40 C41 176.6(9)
C44 C39 C40 C45 176.2(10)
N5 C39 C40 C45 -6.7(14)
C39 C40 C41 C42 -0.3(17)
C45 C40 C41 C42 -177.0(11)
C40 C41 C42 C43 1.5(18)
C40 C41 C42 C58 -178.9(11)
C41 C42 C43 C44 -1.9(17)
C58 C42 C43 C44 178.5(11)
C40 C39 C44 C43 0.0(15)
N5 C39 C44 C43 -177.0(9)
C40 C39 C44 C59 -178.0(9)
N5 C39 C44 C59 5.0(14)
C42 C43 C44 C39 1.2(16)
C42 C43 C44 C59 179.2(10)
C41 C40 C45 C52 -25.4(17)
C39 C40 C45 C52 158.1(12)
C41 C40 C45 C46 104.7(12)
C39 C40 C45 C46 -71.8(12)
C52 C45 C46 C51 92.9(14)
C40 C45 C46 C51 -36.0(14)
C52 C45 C46 C47 -89.5(14)
C40 C45 C46 C47 141.6(11)
C51 C46 C47 C48 -1(2)
C45 C46 C47 C48 -178.6(14)
C46 C47 C48 C49 3(3)
C47 C48 C49 C50 -4(3)
C48 C49 C50 C51 2(3)
C47 C46 C51 C50 0(2)
C45 C46 C51 C50 177.3(13)
C49 C50 C51 C46 0(2)
C46 C45 C52 C57 146.0(14)
C40 C45 C52 C57 -85.2(16)
C46 C45 C52 C53 -32.7(19)
C40 C45 C52 C53 96.0(18)
C57 C52 C53 C54 1(3)
C45 C52 C53 C54 179.8(19)
C52 C53 C54 C55 -1(4)
C53 C54 C55 C56 2(4)
C54 C55 C56 C57 -3(4)
C55 C56 C57 C52 4(4)
C53 C52 C57 C56 -3(3)
C45 C52 C57 C56 178.4(17)
C39 C44 C59 C60 101.3(11)
C43 C44 C59 C60 -76.7(12)
C39 C44 C59 C66 -129.4(9)
C43 C44 C59 C66 52.7(12)
C44 C59 C60 C61 177.7(11)
C66 C59 C60 C61 48.6(15)
C44 C59 C60 C65 -2(2)
C66 C59 C60 C65 -131.0(18)
C65 C60 C61 C62 -3(2)
C59 C60 C61 C62 177.1(14)
C60 C61 C62 C63 1(3)
C61 C62 C63 C64 2(4)
C62 C63 C64 C65 -3(6)
C61 C60 C65 C64 2(4)
C59 C60 C65 C64 -178(3)
C63 C64 C65 C60 1(6)
C44 C59 C66 C71 -91.5(10)
C60 C59 C66 C71 38.2(12)
C44 C59 C66 C67 89.1(10)
C60 C59 C66 C67 -141.2(9)
C71 C66 C67 C68 0.4(13)
C59 C66 C67 C68 179.8(8)
C66 C67 C68 C69 -1.1(14)
C67 C68 C69 C70 0.7(15)
C68 C69 C70 C71 0.5(15)
C67 C66 C71 C70 0.7(13)
C59 C66 C71 C70 -178.6(8)
C69 C70 C71 C66 -1.2(14)
B81 O82 C84 C85 -27.2(17)
B81 O82 C84 C86 -150(2)
B81 O82 C84 C87 76(2)
B81 O83 C85 C84 -23.5(17)
B81 O83 C85 C89 -152(2)
B81 O83 C85 C88 92(2)
O82 C84 C85 O83 29.9(17)
C86 C84 C85 O83 144.1(18)
C87 C84 C85 O83 -86.1(15)
O82 C84 C85 C89 159(2)
C86 C84 C85 C89 -86(3)
C87 C84 C85 C89 43(2)
O82 C84 C85 C88 -93.6(17)
C86 C84 C85 C88 21(2)
C87 C84 C85 C88 150.4(17)
C85 O83 B81 O82 6.6(19)
C85 O83 B81 Au1 -173.9(11)
C84 O82 B81 O83 14.2(19)
C84 O82 B81 Au1 -165.2(11)
